data_1536215
loop_
_publ_author_name
'Daams, J.L.C.'
'Villars, P.'

_publ_section_title
;
 Atomic environment classification of the rhombohedral "intermetallic"
 structure types
;
_journal_name_full 'Journal of Alloys Compd.'
_journal_page_first 11
_journal_page_last 16
_journal_volume 201
_journal_year 1993
_chemical_formula_sum 'Cu2.5 Fe0.5 S2'
_chemical_name_systematic '(Cu5 Fe S4)0.5'
_space_group_IT_number 160
_symmetry_space_group_name_Hall 'R 3 -2"'
_symmetry_space_group_name_H-M 'R 3 m :H'
_cell_angle_alpha 90
_cell_angle_beta 90
_cell_angle_gamma 120
_cell_formula_units_Z 3
_cell_length_a 3.862
_cell_length_b 3.862
_cell_length_c 19.97499
_cell_volume 258.013
_citation_journal_id_ASTM JALCEU
_cod_data_source_file Daams_JALCEU_1993_732.cif
_cod_data_source_block Cu2.5Fe0.5S2
_cod_original_cell_volume 258.0131
_cod_database_code 1536215

loop_
_symmetry_equiv_pos_as_xyz
x,y,z
-y,x-y,z
-x+y,-x,z
-y,-x,z
x,x-y,z
-x+y,y,z
x+2/3,y+1/3,z+1/3
-y+2/3,x-y+1/3,z+1/3
-x+y+2/3,-x+1/3,z+1/3
-y+2/3,-x+1/3,z+1/3
x+2/3,x-y+1/3,z+1/3
-x+y+2/3,y+1/3,z+1/3
x+1/3,y+2/3,z+2/3
-y+1/3,x-y+2/3,z+2/3
-x+y+1/3,-x+2/3,z+2/3
-y+1/3,-x+2/3,z+2/3
x+1/3,x-y+2/3,z+2/3
-x+y+1/3,y+2/3,z+2/3

loop_
_atom_site_label
_atom_site_type_symbol
_atom_site_fract_x
_atom_site_fract_y
_atom_site_fract_z
_atom_site_occupancy
_atom_site_U_iso_or_equiv
Fe3 Fe+3 0 0 0.63 0.167 0.0
Cu3 Cu+1 0 0 0.63 0.833 0.0
S1 S-2 0 0 0 1 0.0
Fe2 Fe+3 0 0 0.356 0.167 0.0
Fe1 Fe+3 0 0 0.15 0.167 0.0
Cu2 Cu+1 0 0 0.356 0.833 0.0
S2 S-2 0 0 0.5 1 0.0
Cu1 Cu+1 0 0 0.15 0.833 0.0
